data_7206696
loop_
_publ_author_name
'Duan, Zhiming'
'Zhang, Yan'
'Zhang, Bin'
'Zhu, Daoben'

_publ_section_title
;
 Solvent-mediated crystal-to-crystal transformation within the
 CoBr2(1,4-dioxane)m(H2O)n family (m = 2, 3; n = 0, 2, 4) from 2D to 1D,
 and 0D
;
_journal_issue 22
_journal_name_full CrystEngComm
_journal_page_first 6801
_journal_paper_doi 10.1039/c1ce05668a
_journal_volume 13
_journal_year 2011
_chemical_formula_sum 'C8 H20 Br2 Co O6'
_chemical_formula_weight 430.99
_chemical_name_systematic
;
?
;
_space_group_IT_number 2
_symmetry_cell_setting triclinic
_symmetry_space_group_name_Hall '-P 1'
_symmetry_space_group_name_H-M 'P -1'
_atom_sites_solution_hydrogens geom
_atom_sites_solution_primary direct
_atom_sites_solution_secondary difmap
_audit_creation_method SHELXL-97
_cell_angle_alpha 99.636(3)
_cell_angle_beta 101.641(3)
_cell_angle_gamma 112.746(2)
_cell_formula_units_Z 1
_cell_length_a 5.8213(15)
_cell_length_b 6.9778(18)
_cell_length_c 10.275(3)
_cell_measurement_reflns_used 1615
_cell_measurement_temperature 173(2)
_cell_measurement_theta_max 30.9874
_cell_measurement_theta_min 3.2896
_cell_volume 362.81(17)
_computing_cell_refinement 'CrystalClear (Rigaku Inc., 2007)'
_computing_data_collection 'CrystalClear (Rigaku Inc., 2007)'
_computing_data_reduction 'CrystalClear (Rigaku Inc., 2007)'
_computing_molecular_graphics Diamond
_computing_publication_material 'SHELXL-97 (Sheldrick, 1997)'
_computing_structure_refinement 'SHELXL-97 (Sheldrick, 1997)'
_computing_structure_solution 'SHELXS-97 (Sheldrick, 1990)'
_diffrn_ambient_temperature 173(2)
_diffrn_measured_fraction_theta_full 0.987
_diffrn_measured_fraction_theta_max 0.987
_diffrn_measurement_device
;
Saturn724+ (2x2 bin mode)
;
_diffrn_radiation_detector CCD
_diffrn_radiation_monochromator graphite
_diffrn_radiation_source 'fine-focus sealed tube'
_diffrn_radiation_type MoK\a
_diffrn_radiation_wavelength 0.71073
_diffrn_reflns_av_R_equivalents 0.0351
_diffrn_reflns_av_sigmaI/netI 0.0340
_diffrn_reflns_limit_h_max 8
_diffrn_reflns_limit_h_min -8
_diffrn_reflns_limit_k_max 10
_diffrn_reflns_limit_k_min -9
_diffrn_reflns_limit_l_max 14
_diffrn_reflns_limit_l_min -14
_diffrn_reflns_number 5941
_diffrn_reflns_theta_full 30.99
_diffrn_reflns_theta_max 30.99
_diffrn_reflns_theta_min 3.29
_exptl_absorpt_coefficient_mu 6.700
_exptl_absorpt_correction_T_max 0.3237
_exptl_absorpt_correction_T_min 0.2055
_exptl_absorpt_correction_type numerical
_exptl_absorpt_process_details
;
Gaussian integration (Coppens, 1970)
;
_exptl_crystal_colour purple
_exptl_crystal_density_diffrn 1.973
_exptl_crystal_density_method 'not measured'
_exptl_crystal_description block
_exptl_crystal_F_000 213
_exptl_crystal_size_max 0.27
_exptl_crystal_size_mid 0.25
_exptl_crystal_size_min 0.13
_refine_diff_density_max 0.871
_refine_diff_density_min -0.572
_refine_diff_density_rms 0.104
_refine_ls_extinction_coef 0.0141(17)
_refine_ls_extinction_expression Fc^*^=kFc[1+0.001xFc^2^\l^3^/sin(2\q)]^-1/4^
_refine_ls_extinction_method SHELXL
_refine_ls_goodness_of_fit_ref 1.134
_refine_ls_hydrogen_treatment mixed
_refine_ls_matrix_type full
_refine_ls_number_parameters 86
_refine_ls_number_reflns 2283
_refine_ls_number_restraints 0
_refine_ls_restrained_S_all 1.134
_refine_ls_R_factor_all 0.0298
_refine_ls_R_factor_gt 0.0285
_refine_ls_shift/su_max 0.000
_refine_ls_shift/su_mean 0.000
_refine_ls_structure_factor_coef Fsqd
_refine_ls_weighting_details 'calc w=1/[\s^2^(Fo^2^)+(0.0149P)^2^+0.3731P] where P=(Fo^2^+2Fc^2^)/3'
_refine_ls_weighting_scheme calc
_refine_ls_wR_factor_gt 0.0602
_refine_ls_wR_factor_ref 0.0609
_reflns_number_gt 2206
_reflns_number_total 2283
_reflns_threshold_expression >2sigma(I)
_cod_data_source_file c1ce05668a.txt
_cod_data_source_block 802395
_cod_original_cell_volume 362.80(16)
_cod_database_code 7206696

loop_
_symmetry_equiv_pos_as_xyz
'x, y, z'
'-x, -y, -z'

loop_
_atom_site_label
_atom_site_type_symbol
_atom_site_fract_x
_atom_site_fract_y
_atom_site_fract_z
_atom_site_U_iso_or_equiv
_atom_site_adp_type
_atom_site_occupancy
_atom_site_symmetry_multiplicity
_atom_site_calc_flag
_atom_site_refinement_flags
Co1 Co 0.0000 0.0000 0.0000 0.01389(10) Uani 1 2 d S
Br1 Br -0.10000(4) 0.17890(3) 0.20829(2) 0.01842(8) Uani 1 1 d .
O1 O 0.3052(3) 0.3010(2) 0.00232(16) 0.0186(3) Uani 1 1 d .
O2 O -0.2596(4) 0.0650(3) -0.40012(18) 0.0294(4) Uani 1 1 d .
O3 O 0.2664(3) -0.0563(3) 0.13366(18) 0.0202(3) Uani 1 1 d .
H1 H 0.419(7) -0.006(5) 0.137(3) 0.030 Uiso 1 1 d .
H2 H 0.266(7) -0.050(5) 0.208(3) 0.030 Uiso 1 1 d .
C1 C 0.2772(4) 0.3909(4) -0.1134(2) 0.0194(4) Uani 1 1 d .
H1A H 0.1835 0.4812 -0.1001 0.023 Uiso 1 1 calc R
H1B H 0.1730 0.2726 -0.1993 0.023 Uiso 1 1 calc R
C2 C 0.4596(4) 0.4741(4) 0.1268(2) 0.0193(4) Uani 1 1 d .
H2A H 0.4814 0.4133 0.2064 0.023 Uiso 1 1 calc R
H2B H 0.3688 0.5658 0.1439 0.023 Uiso 1 1 calc R
C3 C -0.3733(6) -0.1333(5) -0.5062(3) 0.0322(6) Uani 1 1 d .
H3A H -0.3240 -0.2403 -0.4715 0.039 Uiso 1 1 calc R
H3B H -0.3064 -0.1094 -0.5862 0.039 Uiso 1 1 calc R
C4 C -0.3344(6) 0.2197(4) -0.4489(3) 0.0301(5) Uani 1 1 d .
H4A H -0.2666 0.2511 -0.5277 0.036 Uiso 1 1 calc R
H4B H -0.2578 0.3560 -0.3744 0.036 Uiso 1 1 calc R

loop_
_atom_site_aniso_label
_atom_site_aniso_U_11
_atom_site_aniso_U_22
_atom_site_aniso_U_33
_atom_site_aniso_U_23
_atom_site_aniso_U_13
_atom_site_aniso_U_12
Co1 0.01142(18) 0.01278(18) 0.0161(2) 0.00522(15) 0.00422(14) 0.00326(14)
Br1 0.01650(11) 0.01834(12) 0.02024(13) 0.00477(8) 0.00701(8) 0.00680(8)
O1 0.0180(7) 0.0146(7) 0.0168(7) 0.0057(6) 0.0038(6) 0.0006(6)
O2 0.0290(9) 0.0344(10) 0.0198(9) 0.0047(8) 0.0013(7) 0.0126(8)
O3 0.0141(7) 0.0272(8) 0.0193(8) 0.0098(7) 0.0050(6) 0.0076(6)
C1 0.0164(9) 0.0176(10) 0.0194(10) 0.0086(8) 0.0025(8) 0.0025(8)
C2 0.0182(10) 0.0168(10) 0.0170(10) 0.0045(8) 0.0051(8) 0.0015(8)
C3 0.0384(15) 0.0353(14) 0.0240(13) 0.0048(11) 0.0058(11) 0.0203(12)
C4 0.0355(14) 0.0255(12) 0.0207(12) 0.0043(10) 0.0062(10) 0.0062(11)

loop_
_atom_type_symbol
_atom_type_description
_atom_type_scat_dispersion_real
_atom_type_scat_dispersion_imag
_atom_type_scat_source
C C 0.0033 0.0016 'International Tables Vol C Tables 4.2.6.8 and 6.1.1.4'
H H 0.0000 0.0000 'International Tables Vol C Tables 4.2.6.8 and 6.1.1.4'
O O 0.0106 0.0060 'International Tables Vol C Tables 4.2.6.8 and 6.1.1.4'
Br Br -0.2901 2.4595 'International Tables Vol C Tables 4.2.6.8 and 6.1.1.4'
Co Co 0.3494 0.9721 'International Tables Vol C Tables 4.2.6.8 and 6.1.1.4'

loop_
_geom_angle_atom_site_label_1
_geom_angle_atom_site_label_2
_geom_angle_atom_site_label_3
_geom_angle
_geom_angle_site_symmetry_1
_geom_angle_site_symmetry_3
O3 Co1 O3 180.00(10) 2 .
O3 Co1 O1 89.90(7) 2 .
O3 Co1 O1 90.10(7) . .
O3 Co1 O1 90.10(7) 2 2
O3 Co1 O1 89.90(7) . 2
O1 Co1 O1 180.00(9) . 2
O3 Co1 Br1 90.58(5) 2 .
O3 Co1 Br1 89.42(5) . .
O1 Co1 Br1 92.77(5) . .
O1 Co1 Br1 87.23(5) 2 .
O3 Co1 Br1 89.42(5) 2 2
O3 Co1 Br1 90.58(5) . 2
O1 Co1 Br1 87.23(5) . 2
O1 Co1 Br1 92.77(5) 2 2
Br1 Co1 Br1 180.000(9) . 2
C2 O1 C1 109.29(16) . .
C2 O1 Co1 122.83(12) . .
C1 O1 Co1 119.71(12) . .
C3 O2 C4 109.91(19) . .
Co1 O3 H1 122(2) . .
Co1 O3 H2 121(3) . .
H1 O3 H2 104(3) . .
O1 C1 C2 110.37(18) . 2_665
O1 C1 H1A 109.6 . .
C2 C1 H1A 109.6 2_665 .
O1 C1 H1B 109.6 . .
C2 C1 H1B 109.6 2_665 .
H1A C1 H1B 108.1 . .
O1 C2 C1 110.23(18) . 2_665
O1 C2 H2A 109.6 . .
C1 C2 H2A 109.6 2_665 .
O1 C2 H2B 109.6 . .
C1 C2 H2B 109.6 2_665 .
H2A C2 H2B 108.1 . .
O2 C3 C4 110.3(2) . 2_454
O2 C3 H3A 109.6 . .
C4 C3 H3A 109.6 2_454 .
O2 C3 H3B 109.6 . .
C4 C3 H3B 109.6 2_454 .
H3A C3 H3B 108.1 . .
O2 C4 C3 110.3(2) . 2_454
O2 C4 H4A 109.6 . .
C3 C4 H4A 109.6 2_454 .
O2 C4 H4B 109.6 . .
C3 C4 H4B 109.6 2_454 .
H4A C4 H4B 108.1 . .

loop_
_geom_bond_atom_site_label_1
_geom_bond_atom_site_label_2
_geom_bond_distance
_geom_bond_site_symmetry_2
Co1 O3 2.0587(17) 2
Co1 O3 2.0587(17) .
Co1 O1 2.1564(15) .
Co1 O1 2.1564(15) 2
Co1 Br1 2.5783(5) .
Co1 Br1 2.5783(5) 2
O1 C2 1.443(3) .
O1 C1 1.444(3) .
O2 C3 1.427(3) .
O2 C4 1.436(3) .
O3 H1 0.81(4) .
O3 H2 0.75(3) .
C1 C2 1.506(3) 2_665
C1 H1A 0.9900 .
C1 H1B 0.9900 .
C2 C1 1.506(3) 2_665
C2 H2A 0.9900 .
C2 H2B 0.9900 .
C3 C4 1.506(4) 2_454
C3 H3A 0.9900 .
C3 H3B 0.9900 .
C4 C3 1.506(4) 2_454
C4 H4A 0.9900 .
C4 H4B 0.9900 .

loop_
_geom_hbond_atom_site_label_D
_geom_hbond_atom_site_label_H
_geom_hbond_atom_site_label_A
_geom_hbond_distance_DH
_geom_hbond_distance_HA
_geom_hbond_distance_DA
_geom_hbond_angle_DHA
_geom_hbond_site_symmetry_A
O3 H1 Br1 0.81(4) 2.47(4) 3.2621(19) 166(3) 1_655
O3 H2 O2 0.75(3) 2.01(3) 2.757(3) 174(3) 2
C1 H1A Br1 0.99 2.94 3.741(2) 138.5 2_565
C4 H4B Br1 0.99 3.04 3.990(3) 160.1 2_565
